data_7703710
loop_
_publ_author_name
'B\"oserle, Ji\<r\'i'
'Jambor, Roman'
'R\%u\<Zi\<cka, Ale\<s'
'Erben, Milan'
'Dost\'al, Libor'

_publ_section_title
;
 Reactivity of boraguanidinato germylenes toward carbonyl compounds and
 isocyanides: C-O, C-F and C-N bond activation.
;
_journal_issue 15
_journal_name_full 'Dalton transactions (Cambridge, England : 2003)'
_journal_page_first 4869
_journal_page_last 4877
_journal_paper_doi 10.1039/c9dt04839a
_journal_volume 49
_journal_year 2020
_chemical_formula_sum 'C67 H82 B2 F5 Ge2 N6 O'
_chemical_formula_weight 1249.18
_space_group_crystal_system triclinic
_space_group_IT_number 2
_space_group_name_Hall '-P 1'
_space_group_name_H-M_alt 'P -1'
_atom_sites_solution_hydrogens geom
_audit_creation_method SHELXL-2013
_audit_update_record
;
2019-12-10 deposited with the CCDC.	2020-03-06 downloaded from the CCDC.
;
_cell_angle_alpha 78.791(2)
_cell_angle_beta 74.532(2)
_cell_angle_gamma 66.824(2)
_cell_formula_units_Z 2
_cell_length_a 13.2217(10)
_cell_length_b 13.5451(11)
_cell_length_c 20.1024(15)
_cell_measurement_reflns_used 120157
_cell_measurement_temperature 150(2)
_cell_measurement_theta_max 27.5
_cell_measurement_theta_min 1
_cell_volume 3173.4(4)
_computing_cell_refinement 'APEX3 v2016.5-0 (Bruker AXS)'
_computing_data_collection 'Bruker Instrument Service vV6.2.3'
_computing_data_reduction 'SAINT V8.37A (Bruker AXS Inc., 2015)'
_computing_molecular_graphics 'Platon (Spek, 2009)'
_computing_publication_material 'Platon (Spek, 2009)'
_computing_structure_refinement 'SHELXL-2014/7 (Sheldrick, 2014)'
_computing_structure_solution 'XT, VERSION 2014/5'
_diffrn_ambient_temperature 150(2)
_diffrn_detector_area_resol_mean 10.4167
_diffrn_measured_fraction_theta_full 0.997
_diffrn_measured_fraction_theta_max 0.993
_diffrn_measurement_device_type 'Bruker D8 - Venture'
_diffrn_measurement_method '\f and \w scans to fill the Ewald sphere'
_diffrn_radiation_type MoK\a
_diffrn_radiation_wavelength 0.71073
_diffrn_reflns_av_R_equivalents 0.0509
_diffrn_reflns_av_unetI/netI 0.0346
_diffrn_reflns_Laue_measured_fraction_full 0.997
_diffrn_reflns_Laue_measured_fraction_max 0.993
_diffrn_reflns_limit_h_max 17
_diffrn_reflns_limit_h_min -17
_diffrn_reflns_limit_k_max 17
_diffrn_reflns_limit_k_min -17
_diffrn_reflns_limit_l_max 26
_diffrn_reflns_limit_l_min -26
_diffrn_reflns_number 120157
_diffrn_reflns_point_group_measured_fraction_full 0.997
_diffrn_reflns_point_group_measured_fraction_max 0.993
_diffrn_reflns_theta_full 25.242
_diffrn_reflns_theta_max 27.635
_diffrn_reflns_theta_min 2.417
_diffrn_source 'sealed X-ray tube'
_exptl_absorpt_coefficient_mu 1.009
_exptl_absorpt_correction_T_max 0.7456
_exptl_absorpt_correction_T_min 0.5596
_exptl_absorpt_correction_type multi-scan
_exptl_absorpt_process_details
;
SADABS-2016/2 - Bruker AXS area detector
scaling and absorption correction
;
_exptl_crystal_colour yellow
_exptl_crystal_density_diffrn 1.307
_exptl_crystal_description block
_exptl_crystal_F_000 1306
_exptl_crystal_size_max 0.285
_exptl_crystal_size_mid 0.199
_exptl_crystal_size_min 0.194
_refine_diff_density_max 0.837
_refine_diff_density_min -0.676
_refine_diff_density_rms 0.074
_refine_ls_extinction_method none
_refine_ls_goodness_of_fit_ref 1.028
_refine_ls_hydrogen_treatment constr
_refine_ls_matrix_type full
_refine_ls_number_parameters 763
_refine_ls_number_reflns 14674
_refine_ls_number_restraints 787
_refine_ls_restrained_S_all 1.038
_refine_ls_R_factor_all 0.0512
_refine_ls_R_factor_gt 0.0424
_refine_ls_shift/su_max 0.003
_refine_ls_shift/su_mean 0.000
_refine_ls_structure_factor_coef Fsqd
_refine_ls_weighting_details 'w=1/[\s^2^(Fo^2^)+(0.0284P)^2^+5.9041P] where P=(Fo^2^+2Fc^2^)/3'
_refine_ls_weighting_scheme calc
_refine_ls_wR_factor_gt 0.0982
_refine_ls_wR_factor_ref 0.1036
_reflns_Friedel_coverage 0.000
_reflns_number_gt 12670
_reflns_number_total 14674
_reflns_threshold_expression 'I > 2\s(I)'
_cod_data_source_file c9dt04839a2.cif
_cod_data_source_block ld180515Ge1
_cod_depositor_comments 'Adding full bibliography for 7703706--7703711.cif.'
_cod_database_code 7703710
_shelx_space_group_comment
;
The symmetry employed for this shelxl refinement is uniquely defined
by the following loop, which should always be used as a source of
symmetry information in preference to the above space-group names.
They are only intended as comments.
;
_exptl_absorpt_special_details
;
The ratio of minimum to maximum
apparent transmission was 0.750
;
_shelxl_version_number 2013-4

loop_
_space_group_symop_operation_xyz
'x, y, z'
'-x, -y, -z'

loop_
_atom_site_label
_atom_site_type_symbol
_atom_site_fract_x
_atom_site_fract_y
_atom_site_fract_z
_atom_site_U_iso_or_equiv
_atom_site_adp_type
_atom_site_occupancy
_atom_site_site_symmetry_order
_atom_site_calc_flag
_atom_site_refinement_flags_posn
_atom_site_refinement_flags_adp
_atom_site_refinement_flags_occupancy
_atom_site_disorder_assembly
_atom_site_disorder_group
Ge1 Ge 0.34180(2) 0.28404(2) 0.70163(2) 0.01819(6) Uani 1 1 d . U . . .
F1 F 0.44987(12) 0.32402(12) 0.64428(7) 0.0298(3) Uani 1 1 d . U . . .
O1 O 0.18705(14) 0.23593(14) 0.76646(9) 0.0267(4) Uani 1 1 d . U . . .
N1 N 0.41303(16) 0.20211(15) 0.77199(10) 0.0197(4) Uani 1 1 d . U . . .
B1 B 0.4309(2) 0.26220(19) 0.81823(13) 0.0180(4) Uani 1 1 d . U . . .
C1 C 0.3191(2) 0.20062(19) 0.64041(12) 0.0227(4) Uani 1 1 d . U . . .
F2 F 0.14781(17) 0.04070(16) 0.64798(11) 0.0576(5) Uani 1 1 d . U . . .
Ge2 Ge 0.24972(2) 0.43782(2) 0.76738(2) 0.01552(6) Uani 1 1 d . U . . .
N2 N 0.51793(16) 0.20770(15) 0.85757(10) 0.0224(4) Uani 1 1 d . U . . .
B2 B 0.0907(2) 0.6021(2) 0.77198(13) 0.0204(5) Uani 1 1 d . U . . .
C2 C 0.2375(2) 0.15227(19) 0.66648(13) 0.0261(5) Uani 1 1 d . U . . .
N3 N 0.36008(15) 0.37732(14) 0.82071(9) 0.0175(3) Uani 1 1 d . U . . .
F3 F 0.2725(2) 0.01246(18) 0.52030(12) 0.0665(6) Uani 1 1 d . U . . .
C3 C 0.2238(2) 0.0886(2) 0.62555(16) 0.0377(6) Uani 1 1 d . U . . .
N4 N 0.09529(15) 0.49328(15) 0.80472(10) 0.0198(4) Uani 1 1 d . U . . .
F4 F 0.43058(17) 0.10190(15) 0.47041(8) 0.0515(5) Uani 1 1 d . U . . .
C4 C 0.2877(3) 0.0727(2) 0.55945(16) 0.0423(7) Uani 1 1 d . U . . .
N5 N -0.00365(17) 0.69997(17) 0.76977(11) 0.0282(4) Uani 1 1 d . U . . .
F5 F 0.46220(15) 0.22345(15) 0.54452(8) 0.0439(4) Uani 1 1 d . U . . .
C5 C 0.3665(3) 0.1194(2) 0.53395(14) 0.0364(6) Uani 1 1 d . U . . .
N6 N 0.20917(15) 0.58438(14) 0.74029(10) 0.0200(4) Uani 1 1 d . U . . .
C6 C 0.3819(2) 0.1831(2) 0.57391(13) 0.0291(5) Uani 1 1 d . U . . .
C7 C 0.1710(2) 0.1727(2) 0.73831(14) 0.0292(5) Uani 1 1 d . U . . .
C8 C 0.0892(3) 0.1191(3) 0.7758(2) 0.0580(10) Uani 1 1 d . U . . .
H8A H 0.0266 0.1428 0.7520 0.087 Uiso 1 1 calc R U . . .
H8B H 0.0603 0.1389 0.8235 0.087 Uiso 1 1 calc R U . . .
H8C H 0.1271 0.0406 0.7765 0.087 Uiso 1 1 calc R U . . .
C9 C 0.4289(2) 0.09019(18) 0.78677(13) 0.0240(5) Uani 1 1 d . U . . .
C10 C 0.3660(2) 0.0537(2) 0.84789(14) 0.0326(6) Uani 1 1 d . U . . .
C11 C 0.3844(3) -0.0565(2) 0.86190(18) 0.0459(7) Uani 1 1 d . U . . .
H11 H 0.3421 -0.0815 0.9029 0.055 Uiso 1 1 calc R U . . .
C12 C 0.4624(3) -0.1292(2) 0.8175(2) 0.0542(9) Uani 1 1 d . U . . .
H12 H 0.4744 -0.2039 0.8282 0.065 Uiso 1 1 calc R U . . .
C13 C 0.5228(3) -0.0942(2) 0.75794(19) 0.0470(8) Uani 1 1 d . U . . .
H13 H 0.5760 -0.1452 0.7274 0.056 Uiso 1 1 calc R U . . .
C14 C 0.5083(2) 0.0152(2) 0.74082(15) 0.0319(6) Uani 1 1 d . U . . .
C15 C 0.2776(3) 0.1291(3) 0.89799(14) 0.0398(6) Uani 1 1 d . U . . .
H15A H 0.3021 0.1872 0.9011 0.060 Uiso 1 1 calc R U . . .
H15B H 0.2662 0.0892 0.9438 0.060 Uiso 1 1 calc R U . . .
H15C H 0.2068 0.1600 0.8817 0.060 Uiso 1 1 calc R U . . .
C18 C 0.6552(3) 0.0131(2) 0.8643(2) 0.0530(9) Uani 1 1 d . U . . .
H18A H 0.5888 -0.0077 0.8801 0.080 Uiso 1 1 calc R U . . .
H18B H 0.6834 0.0138 0.9046 0.080 Uiso 1 1 calc R U . . .
H18C H 0.7139 -0.0389 0.8338 0.080 Uiso 1 1 calc R U . . .
C17 C 0.6229(2) 0.1257(2) 0.82471(15) 0.0310(5) Uani 1 1 d . U . . .
H17 H 0.6081 0.1164 0.7805 0.037 Uiso 1 1 calc R U . . .
C16 C 0.5815(2) 0.0468(2) 0.67568(16) 0.0406(7) Uani 1 1 d . U . . .
H16A H 0.5720 0.0222 0.6358 0.061 Uiso 1 1 calc R U . . .
H16B H 0.6605 0.0133 0.6797 0.061 Uiso 1 1 calc R U . . .
H16C H 0.5597 0.1255 0.6691 0.061 Uiso 1 1 calc R U . . .
C19 C 0.7245(2) 0.1622(2) 0.80243(18) 0.0413(7) Uani 1 1 d . U . . .
H19A H 0.7826 0.1162 0.7682 0.062 Uiso 1 1 calc R U . . .
H19B H 0.7550 0.1563 0.8430 0.062 Uiso 1 1 calc R U . . .
H19C H 0.7006 0.2374 0.7819 0.062 Uiso 1 1 calc R U . . .
C20 C 0.5020(2) 0.2319(2) 0.92902(13) 0.0278(5) Uani 1 1 d . U . . .
H20 H 0.4307 0.2963 0.9365 0.033 Uiso 1 1 calc R U . . .
C21 C 0.4820(3) 0.1441(3) 0.98596(17) 0.0510(8) Uani 1 1 d . U . . .
H21A H 0.4295 0.1176 0.9754 0.077 Uiso 1 1 calc R U . . .
H21B H 0.4501 0.1743 1.0307 0.077 Uiso 1 1 calc R U . . .
H21C H 0.5536 0.0842 0.9882 0.077 Uiso 1 1 calc R U . . .
C22 C 0.5919(3) 0.2657(3) 0.94197(16) 0.0409(7) Uani 1 1 d . U . . .
H22A H 0.6621 0.2029 0.9414 0.061 Uiso 1 1 calc R U . . .
H22B H 0.5666 0.2940 0.9873 0.061 Uiso 1 1 calc R U . . .
H22C H 0.6048 0.3217 0.9056 0.061 Uiso 1 1 calc R U . . .
C23 C 0.39800(18) 0.44856(17) 0.84427(12) 0.0189(4) Uani 1 1 d . U . . .
C24 C 0.3475(2) 0.48656(18) 0.90989(12) 0.0235(5) Uani 1 1 d . U . . .
C25 C 0.3937(2) 0.5452(2) 0.93460(14) 0.0319(5) Uani 1 1 d . U . . .
H25 H 0.3618 0.5688 0.9796 0.038 Uiso 1 1 calc R U . . .
C26 C 0.4852(2) 0.5695(2) 0.89433(15) 0.0354(6) Uani 1 1 d . U . . .
H26 H 0.5168 0.6083 0.9120 0.042 Uiso 1 1 calc R U . . .
C27 C 0.5304(2) 0.5371(2) 0.82854(15) 0.0314(5) Uani 1 1 d . U . . .
H27 H 0.5915 0.5563 0.8005 0.038 Uiso 1 1 calc R U . . .
C28 C 0.4881(2) 0.47639(18) 0.80223(12) 0.0233(5) Uani 1 1 d . U . . .
C29 C 0.2450(2) 0.4653(2) 0.95335(14) 0.0349(6) Uani 1 1 d . U . . .
H29A H 0.1791 0.5114 0.9339 0.052 Uiso 1 1 calc R U . . .
H29B H 0.2329 0.4813 1.0009 0.052 Uiso 1 1 calc R U . . .
H29C H 0.2560 0.3893 0.9535 0.052 Uiso 1 1 calc R U . . .
C30 C 0.5390(2) 0.4432(2) 0.73019(13) 0.0311(5) Uani 1 1 d . U . . .
H30A H 0.4867 0.4855 0.6997 0.047 Uiso 1 1 calc R U . . .
H30B H 0.5537 0.3663 0.7308 0.047 Uiso 1 1 calc R U . . .
H30C H 0.6098 0.4562 0.7130 0.047 Uiso 1 1 calc R U . . .
C31 C 0.01312(18) 0.44690(18) 0.81002(12) 0.0217(4) Uani 1 1 d . U . . .
C32 C -0.0275(2) 0.3986(2) 0.87440(13) 0.0282(5) Uani 1 1 d . U . . .
C33 C -0.1155(2) 0.3626(2) 0.88017(17) 0.0426(7) Uani 1 1 d . U . . .
H33 H -0.1452 0.3321 0.9240 0.051 Uiso 1 1 calc R U . . .
C34 C -0.1597(3) 0.3703(3) 0.8246(2) 0.0505(8) Uani 1 1 d . U . . .
H34 H -0.2206 0.3469 0.8299 0.061 Uiso 1 1 calc R U . . .
C35 C -0.1152(3) 0.4123(3) 0.76029(19) 0.0455(7) Uani 1 1 d . U . . .
H35 H -0.1450 0.4159 0.7214 0.055 Uiso 1 1 calc R U . . .
C36 C -0.0275(2) 0.4494(2) 0.75151(14) 0.0301(5) Uani 1 1 d . U . . .
C37 C 0.0225(2) 0.3853(2) 0.93579(14) 0.0350(6) Uani 1 1 d . U . . .
H37A H 0.1040 0.3468 0.9237 0.053 Uiso 1 1 calc R U . . .
H37B H -0.0109 0.3440 0.9747 0.053 Uiso 1 1 calc R U . . .
H37C H 0.0071 0.4565 0.9491 0.053 Uiso 1 1 calc R U . . .
C38 C 0.0210(3) 0.4901(3) 0.68018(15) 0.0388(6) Uani 1 1 d . U . . .
H38A H 0.1002 0.4441 0.6665 0.058 Uiso 1 1 calc R U . . .
H38B H 0.0154 0.5644 0.6803 0.058 Uiso 1 1 calc R U . . .
H38C H -0.0210 0.4883 0.6472 0.058 Uiso 1 1 calc R U . . .
C39 C 0.0027(2) 0.7876(2) 0.71268(17) 0.0398(6) Uani 1 1 d . U . . .
H39 H 0.0776 0.7590 0.6806 0.048 Uiso 1 1 calc R U . . .
C40 C -0.0864(4) 0.8172(3) 0.6699(2) 0.0649(10) Uani 1 1 d . U . . .
H40A H -0.0747 0.8705 0.6310 0.097 Uiso 1 1 calc R U . . .
H40B H -0.1613 0.8479 0.6992 0.097 Uiso 1 1 calc R U . . .
H40C H -0.0805 0.7524 0.6520 0.097 Uiso 1 1 calc R U . . .
C41 C -0.0019(3) 0.8886(2) 0.7379(2) 0.0544(9) Uani 1 1 d . U . . .
H41A H 0.0048 0.9422 0.6982 0.082 Uiso 1 1 calc R U . . .
H41B H 0.0603 0.8700 0.7614 0.082 Uiso 1 1 calc R U . . .
H41C H -0.0737 0.9185 0.7703 0.082 Uiso 1 1 calc R U . . .
C42 C -0.1100(2) 0.7279(3) 0.82192(17) 0.0430(7) Uani 1 1 d . U . . .
H42 H -0.1456 0.8082 0.8141 0.052 Uiso 1 1 calc R U . . .
C43 C -0.1980(2) 0.6862(3) 0.8159(2) 0.0520(8) Uani 1 1 d . U . . .
H43A H -0.2002 0.6917 0.7669 0.078 Uiso 1 1 calc R U . . .
H43B H -0.2720 0.7294 0.8414 0.078 Uiso 1 1 calc R U . . .
H43C H -0.1787 0.6106 0.8354 0.078 Uiso 1 1 calc R U . . .
C44 C -0.0907(3) 0.7064(3) 0.89452(18) 0.0598(9) Uani 1 1 d . U . . .
H44A H -0.0591 0.6283 0.9069 0.090 Uiso 1 1 calc R U . . .
H44B H -0.1624 0.7375 0.9268 0.090 Uiso 1 1 calc R U . . .
H44C H -0.0380 0.7393 0.8972 0.090 Uiso 1 1 calc R U . . .
C45 C 0.2684(2) 0.65481(19) 0.70845(14) 0.0281(5) Uani 1 1 d . U . . .
C46 C 0.2746(2) 0.7275(2) 0.74719(18) 0.0394(7) Uani 1 1 d . U . . .
C47 C 0.3326(3) 0.7967(3) 0.7123(3) 0.0626(10) Uani 1 1 d . U . . .
H47 H 0.3374 0.8467 0.7374 0.075 Uiso 1 1 calc R U . . .
C48 C 0.3819(3) 0.7942(3) 0.6438(3) 0.0777(13) Uani 1 1 d . U . . .
H48 H 0.4214 0.8413 0.6219 0.093 Uiso 1 1 calc R U . . .
C49 C 0.3748(3) 0.7237(3) 0.6062(2) 0.0683(11) Uani 1 1 d . U . . .
H49 H 0.4099 0.7220 0.5584 0.082 Uiso 1 1 calc R U . . .
C50 C 0.3166(2) 0.6539(2) 0.63752(16) 0.0420(7) Uani 1 1 d . U . . .
C51 C 0.2244(3) 0.7324(2) 0.82231(19) 0.0502(8) Uani 1 1 d . U . . .
H51A H 0.2191 0.8000 0.8363 0.075 Uiso 1 1 calc R U . . .
H51B H 0.2718 0.6711 0.8487 0.075 Uiso 1 1 calc R U . . .
H51C H 0.1490 0.7294 0.8317 0.075 Uiso 1 1 calc R U . . .
C52 C 0.3047(3) 0.5815(3) 0.59449(16) 0.0555(9) Uani 1 1 d . U . . .
H52A H 0.3318 0.6009 0.5453 0.083 Uiso 1 1 calc R U . . .
H52B H 0.2253 0.5901 0.6026 0.083 Uiso 1 1 calc R U . . .
H52C H 0.3492 0.5062 0.6075 0.083 Uiso 1 1 calc R U . . .
C59 C 0.1321(4) 0.3877(4) 0.4995(2) 0.0750(12) Uani 1 1 d D U . . .
H59 H 0.0681 0.3987 0.5366 0.090 Uiso 1 1 calc R U . . .
C60 C 0.1539(3) 0.3172(4) 0.45206(19) 0.0707(11) Uani 1 1 d D U . . .
H60 H 0.1060 0.2783 0.4566 0.085 Uiso 1 1 calc R U . . .
C61 C 0.2466(3) 0.3037(4) 0.3976(2) 0.0749(12) Uani 1 1 d D U . . .
H61 H 0.2606 0.2565 0.3642 0.090 Uiso 1 1 calc R U . . .
C62 C 0.3188(4) 0.3572(4) 0.3911(2) 0.0786(12) Uani 1 1 d D U . . .
H62 H 0.3827 0.3463 0.3539 0.094 Uiso 1 1 calc R U . . .
C63 C 0.2972(5) 0.4265(5) 0.4391(3) 0.1027(18) Uani 1 1 d D U . . .
H63 H 0.3466 0.4636 0.4354 0.123 Uiso 1 1 calc R U . . .
C64 C 0.2034(5) 0.4423(5) 0.4928(3) 0.1033(18) Uani 1 1 d D U . . .
H64 H 0.1881 0.4913 0.5254 0.124 Uiso 1 1 calc R U . . .
C65 C -0.0793(7) 0.0775(7) 0.9664(5) 0.0714(10) Uani 0.601(6) 1 d D U P A 1
H65 H -0.1330 0.1318 0.9429 0.086 Uiso 0.601(6) 1 calc R U P A 1
C66 C -0.0329(9) -0.0266(7) 0.9485(5) 0.0714(10) Uani 0.601(6) 1 d D U P A 1
H66 H -0.0569 -0.0451 0.9136 0.086 Uiso 0.601(6) 1 calc R U P A 1
C67 C 0.0466(8) -0.1023(7) 0.9803(4) 0.0714(10) Uani 0.601(6) 1 d . U P A 1
H67 H 0.0807 -0.1732 0.9662 0.086 Uiso 0.601(6) 1 calc R U P A 1
C53 C 0.9278(3) 0.2246(4) 0.5858(3) 0.0803(13) Uani 1 1 d D U . . .
H53 H 0.9841 0.2365 0.6007 0.096 Uiso 1 1 calc R U . . .
C54 C 0.8161(3) 0.2763(4) 0.6126(2) 0.0768(13) Uani 1 1 d D U . . .
H54 H 0.7940 0.3294 0.6437 0.092 Uiso 1 1 calc R U . . .
C55 C 0.7356(3) 0.2520(4) 0.5950(2) 0.0799(14) Uani 1 1 d D U . . .
H55 H 0.6584 0.2872 0.6150 0.096 Uiso 1 1 calc R U . . .
C56 C 0.7648(3) 0.1786(3) 0.5494(2) 0.0641(10) Uani 1 1 d D U . . .
H56 H 0.7086 0.1604 0.5391 0.077 Uiso 1 1 calc R U . . .
C57 C 0.8759(4) 0.1305(5) 0.5182(3) 0.1013(19) Uani 1 1 d D U . . .
H57 H 0.8968 0.0814 0.4848 0.122 Uiso 1 1 calc R U . . .
C58 C 0.9567(4) 0.1548(5) 0.5363(3) 0.1078(18) Uani 1 1 d D U . . .
H58 H 1.0335 0.1228 0.5144 0.129 Uiso 1 1 calc R U . . .
C67A C 0.0133(12) -0.0657(11) 0.9525(7) 0.0714(10) Uani 0.399(6) 1 d . U P A 2
H67A H 0.0243 -0.1076 0.9166 0.086 Uiso 0.399(6) 1 calc R U P A 2
C66A C -0.0861(11) 0.0210(12) 0.9674(7) 0.0714(10) Uani 0.399(6) 1 d . U P A 2
H66A H -0.1476 0.0318 0.9473 0.086 Uiso 0.399(6) 1 calc R U P A 2
C65A C -0.0956(12) 0.0919(10) 1.0116(7) 0.0714(10) Uani 0.399(6) 1 d . U P A 2
H65A H -0.1584 0.1577 1.0168 0.086 Uiso 0.399(6) 1 calc R U P A 2

loop_
_atom_site_aniso_label
_atom_site_aniso_U_11
_atom_site_aniso_U_22
_atom_site_aniso_U_33
_atom_site_aniso_U_23
_atom_site_aniso_U_13
_atom_site_aniso_U_12
Ge1 0.01896(12) 0.01798(11) 0.01893(11) -0.00491(8) -0.00314(8) -0.00716(9)
F1 0.0293(7) 0.0335(8) 0.0285(7) -0.0050(6) 0.0012(6) -0.0172(6)
O1 0.0242(8) 0.0256(8) 0.0313(9) -0.0087(7) -0.0006(7) -0.0107(7)
N1 0.0212(9) 0.0159(8) 0.0239(9) -0.0048(7) -0.0075(7) -0.0056(7)
B1 0.0179(11) 0.0161(11) 0.0200(11) -0.0031(9) -0.0020(9) -0.0068(9)
C1 0.0250(11) 0.0230(11) 0.0223(10) -0.0060(8) -0.0072(9) -0.0077(9)
F2 0.0584(12) 0.0579(12) 0.0800(14) -0.0263(10) -0.0122(10) -0.0382(10)
Ge2 0.01414(11) 0.01437(11) 0.01831(11) -0.00273(8) -0.00258(8) -0.00547(8)
N2 0.0248(10) 0.0148(9) 0.0287(10) -0.0038(7) -0.0128(8) -0.0031(7)
B2 0.0180(11) 0.0182(11) 0.0249(12) -0.0053(9) -0.0044(9) -0.0049(9)
C2 0.0257(12) 0.0216(11) 0.0341(12) -0.0076(9) -0.0092(10) -0.0075(9)
N3 0.0175(8) 0.0160(8) 0.0212(9) -0.0053(7) -0.0047(7) -0.0063(7)
F3 0.0889(16) 0.0639(13) 0.0681(13) -0.0376(11) -0.0279(12) -0.0283(12)
C3 0.0386(15) 0.0319(14) 0.0518(16) -0.0140(12) -0.0156(12) -0.0140(12)
N4 0.0150(8) 0.0208(9) 0.0234(9) -0.0049(7) -0.0007(7) -0.0074(7)
F4 0.0704(13) 0.0511(11) 0.0255(8) -0.0177(7) -0.0074(8) -0.0095(9)
C4 0.0530(17) 0.0347(15) 0.0467(16) -0.0201(12) -0.0194(13) -0.0107(13)
N5 0.0205(10) 0.0238(10) 0.0375(11) -0.0076(8) -0.0053(8) -0.0036(8)
F5 0.0486(10) 0.0618(11) 0.0250(8) -0.0114(7) 0.0057(7) -0.0294(9)
C5 0.0449(15) 0.0335(14) 0.0256(12) -0.0112(10) -0.0125(11) -0.0016(12)
N6 0.0188(9) 0.0141(8) 0.0261(9) 0.0011(7) -0.0045(7) -0.0066(7)
C6 0.0303(12) 0.0302(13) 0.0251(11) -0.0069(10) -0.0064(10) -0.0067(10)
C7 0.0229(11) 0.0239(12) 0.0415(14) -0.0081(10) -0.0035(10) -0.0090(10)
C8 0.058(2) 0.061(2) 0.068(2) -0.0247(18) 0.0171(17) -0.0450(19)
C9 0.0289(12) 0.0165(10) 0.0325(12) -0.0039(9) -0.0154(10) -0.0081(9)
C10 0.0431(15) 0.0292(13) 0.0369(13) 0.0059(10) -0.0205(11) -0.0213(11)
C11 0.0602(19) 0.0340(15) 0.0594(19) 0.0147(13) -0.0350(16) -0.0283(14)
C12 0.073(2) 0.0212(13) 0.085(2) 0.0042(14) -0.0456(19) -0.0202(14)
C13 0.0554(19) 0.0211(13) 0.072(2) -0.0146(13) -0.0341(16) -0.0035(12)
C14 0.0354(13) 0.0197(11) 0.0444(14) -0.0093(10) -0.0212(11) -0.0028(10)
C15 0.0468(16) 0.0492(17) 0.0303(13) 0.0032(12) -0.0061(12) -0.0290(14)
C18 0.0415(17) 0.0212(13) 0.090(3) -0.0024(15) -0.0238(17) 0.0008(12)
C17 0.0222(11) 0.0222(12) 0.0489(15) -0.0130(11) -0.0132(11) -0.0003(9)
C16 0.0336(14) 0.0369(15) 0.0442(16) -0.0218(12) -0.0080(12) 0.0027(12)
C19 0.0251(13) 0.0412(16) 0.0589(19) -0.0137(14) -0.0115(12) -0.0078(12)
C20 0.0370(13) 0.0220(11) 0.0276(12) 0.0002(9) -0.0158(10) -0.0094(10)
C21 0.083(2) 0.0444(18) 0.0395(16) 0.0162(13) -0.0335(17) -0.0332(18)
C22 0.0496(17) 0.0422(16) 0.0430(16) -0.0098(13) -0.0219(13) -0.0187(14)
C23 0.0190(10) 0.0141(9) 0.0255(11) -0.0037(8) -0.0080(8) -0.0050(8)
C24 0.0245(11) 0.0205(11) 0.0262(11) -0.0075(9) -0.0074(9) -0.0053(9)
C25 0.0398(14) 0.0248(12) 0.0357(13) -0.0123(10) -0.0148(11) -0.0076(11)
C26 0.0420(15) 0.0274(13) 0.0491(16) -0.0083(11) -0.0208(12) -0.0161(11)
C27 0.0316(13) 0.0259(12) 0.0438(14) -0.0015(10) -0.0117(11) -0.0165(11)
C28 0.0228(11) 0.0194(11) 0.0289(11) -0.0015(9) -0.0079(9) -0.0078(9)
C29 0.0325(14) 0.0427(15) 0.0292(13) -0.0159(11) 0.0025(11) -0.0134(12)
C30 0.0273(12) 0.0381(14) 0.0303(13) -0.0044(11) 0.0005(10) -0.0180(11)
C31 0.0131(9) 0.0214(11) 0.0310(11) -0.0075(9) -0.0014(8) -0.0065(8)
C32 0.0233(11) 0.0242(12) 0.0345(13) -0.0076(10) 0.0039(9) -0.0103(10)
C33 0.0318(14) 0.0415(16) 0.0559(18) -0.0105(13) 0.0082(12) -0.0234(13)
C34 0.0331(15) 0.0526(19) 0.077(2) -0.0204(16) -0.0028(15) -0.0270(14)
C35 0.0344(15) 0.0514(18) 0.0639(19) -0.0211(15) -0.0144(14) -0.0198(14)
C36 0.0232(12) 0.0304(13) 0.0393(13) -0.0134(10) -0.0069(10) -0.0076(10)
C37 0.0355(14) 0.0372(15) 0.0284(13) -0.0012(11) 0.0030(11) -0.0162(12)
C38 0.0406(15) 0.0457(16) 0.0348(14) -0.0109(12) -0.0137(12) -0.0137(13)
C39 0.0343(14) 0.0240(13) 0.0534(17) 0.0032(12) -0.0121(13) -0.0037(11)
C40 0.073(3) 0.053(2) 0.070(2) 0.0120(18) -0.038(2) -0.0175(19)
C41 0.0479(19) 0.0259(14) 0.087(3) -0.0014(15) -0.0197(18) -0.0099(13)
C42 0.0243(13) 0.0392(16) 0.0544(17) -0.0151(13) 0.0040(12) -0.0029(11)
C43 0.0243(14) 0.0467(18) 0.076(2) -0.0119(17) -0.0025(14) -0.0062(13)
C44 0.061(2) 0.071(2) 0.0431(18) -0.0159(17) 0.0085(16) -0.027(2)
C45 0.0213(11) 0.0194(11) 0.0426(14) 0.0069(10) -0.0101(10) -0.0089(9)
C46 0.0325(14) 0.0190(12) 0.074(2) 0.0024(12) -0.0304(14) -0.0084(10)
C47 0.0473(19) 0.0306(16) 0.126(3) 0.0147(18) -0.047(2) -0.0229(14)
C48 0.049(2) 0.055(2) 0.131(4) 0.035(2) -0.025(2) -0.0380(19)
C49 0.0451(19) 0.058(2) 0.083(3) 0.0312(19) -0.0005(18) -0.0256(17)
C50 0.0322(14) 0.0353(15) 0.0450(16) 0.0134(12) -0.0006(12) -0.0111(12)
C51 0.062(2) 0.0250(14) 0.073(2) -0.0122(14) -0.0411(17) -0.0050(13)
C52 0.073(2) 0.0461(18) 0.0293(15) 0.0034(13) 0.0045(15) -0.0153(17)
C59 0.081(3) 0.090(3) 0.046(2) -0.016(2) -0.011(2) -0.021(2)
C60 0.058(2) 0.095(3) 0.058(2) -0.020(2) -0.0197(18) -0.016(2)
C61 0.058(2) 0.089(3) 0.067(2) -0.028(2) -0.0117(19) -0.006(2)
C62 0.066(3) 0.091(3) 0.067(3) 0.002(2) -0.016(2) -0.019(2)
C63 0.134(5) 0.115(4) 0.079(3) 0.001(3) -0.020(3) -0.073(4)
C64 0.151(5) 0.113(4) 0.068(3) -0.023(3) -0.013(3) -0.071(4)
C65 0.076(2) 0.062(2) 0.077(2) -0.0101(17) -0.0363(18) -0.0117(18)
C66 0.076(2) 0.062(2) 0.077(2) -0.0101(17) -0.0363(18) -0.0117(18)
C67 0.076(2) 0.062(2) 0.077(2) -0.0101(17) -0.0363(18) -0.0117(18)
C53 0.055(2) 0.095(3) 0.103(3) -0.028(3) -0.020(2) -0.030(2)
C54 0.067(2) 0.108(4) 0.066(3) -0.039(3) 0.000(2) -0.039(2)
C55 0.045(2) 0.113(4) 0.086(3) -0.047(3) 0.007(2) -0.029(2)
C56 0.064(2) 0.073(3) 0.067(2) -0.010(2) -0.0168(19) -0.034(2)
C57 0.082(3) 0.106(4) 0.127(5) -0.065(4) -0.011(3) -0.028(3)
C58 0.073(3) 0.115(4) 0.135(4) -0.051(3) -0.010(3) -0.024(3)
C67A 0.076(2) 0.062(2) 0.077(2) -0.0101(17) -0.0363(18) -0.0117(18)
C66A 0.076(2) 0.062(2) 0.077(2) -0.0101(17) -0.0363(18) -0.0117(18)
C65A 0.076(2) 0.062(2) 0.077(2) -0.0101(17) -0.0363(18) -0.0117(18)

loop_
_atom_type_symbol
_atom_type_description
_atom_type_scat_dispersion_real
_atom_type_scat_dispersion_imag
_atom_type_scat_source
C C 0.0033 0.0016 'International Tables Vol C Tables 4.2.6.8 and 6.1.1.4'
H H 0.0000 0.0000 'International Tables Vol C Tables 4.2.6.8 and 6.1.1.4'
B B 0.0013 0.0007 'International Tables Vol C Tables 4.2.6.8 and 6.1.1.4'
F F 0.0171 0.0103 'International Tables Vol C Tables 4.2.6.8 and 6.1.1.4'
Ge Ge 0.1547 1.8001 'International Tables Vol C Tables 4.2.6.8 and 6.1.1.4'
N N 0.0061 0.0033 'International Tables Vol C Tables 4.2.6.8 and 6.1.1.4'
O O 0.0106 0.0060 'International Tables Vol C Tables 4.2.6.8 and 6.1.1.4'

loop_
_geom_angle_atom_site_label_1
_geom_angle_atom_site_label_2
_geom_angle_atom_site_label_3
_geom_angle
_geom_angle_site_symmetry_1
_geom_angle_site_symmetry_3
_geom_angle_publ_flag
F1 Ge1 N1 101.68(8) . . ?
F1 Ge1 C1 99.44(8) . . ?
N1 Ge1 C1 114.81(9) . . ?
F1 Ge1 O1 173.03(7) . . ?
N1 Ge1 O1 84.91(7) . . ?
C1 Ge1 O1 75.49(8) . . ?
F1 Ge1 Ge2 99.07(5) . . ?
N1 Ge1 Ge2 91.61(6) . . ?
C1 Ge1 Ge2 143.58(7) . . ?
O1 Ge1 Ge2 82.87(4) . . ?
C7 O1 Ge1 112.10(16) . . ?
C9 N1 B1 122.98(19) . . ?
C9 N1 Ge1 120.10(14) . . ?
B1 N1 Ge1 115.88(15) . . ?
N2 B1 N1 119.24(19) . . ?
N2 B1 N3 123.08(19) . . ?
N1 B1 N3 117.66(19) . . ?
C6 C1 C2 117.7(2) . . ?
C6 C1 Ge1 123.64(18) . . ?
C2 C1 Ge1 118.57(17) . . ?
N6 Ge2 N4 76.23(8) . . ?
N6 Ge2 N3 116.51(8) . . ?
N4 Ge2 N3 124.00(8) . . ?
N6 Ge2 B2 37.98(8) . . ?
N4 Ge2 B2 38.32(8) . . ?
N3 Ge2 B2 131.49(8) . . ?
N6 Ge2 Ge1 131.61(6) . . ?
N4 Ge2 Ge1 124.45(6) . . ?
N3 Ge2 Ge1 88.89(5) . . ?
B2 Ge2 Ge1 139.62(6) . . ?
B1 N2 C17 118.06(19) . . ?
B1 N2 C20 121.10(19) . . ?
C17 N2 C20 120.84(19) . . ?
N5 B2 N6 127.8(2) . . ?
N5 B2 N4 129.7(2) . . ?
N6 B2 N4 102.51(18) . . ?
N5 B2 Ge2 176.05(19) . . ?
N6 B2 Ge2 50.95(10) . . ?
N4 B2 Ge2 51.67(10) . . ?
C3 C2 C1 119.7(2) . . ?
C3 C2 C7 123.8(2) . . ?
C1 C2 C7 116.6(2) . . ?
C23 N3 B1 119.64(18) . . ?
C23 N3 Ge2 118.57(14) . . ?
B1 N3 Ge2 118.72(14) . . ?
F2 C3 C4 116.8(2) . . ?
F2 C3 C2 122.0(3) . . ?
C4 C3 C2 121.2(3) . . ?
C31 N4 B2 126.21(19) . . ?
C31 N4 Ge2 128.47(15) . . ?
B2 N4 Ge2 90.00(13) . . ?
F3 C4 C5 120.1(3) . . ?
F3 C4 C3 120.5(3) . . ?
C5 C4 C3 119.4(2) . . ?
B2 N5 C42 125.8(2) . . ?
B2 N5 C39 119.8(2) . . ?
C42 N5 C39 114.3(2) . . ?
F4 C5 C4 119.5(2) . . ?
F4 C5 C6 120.1(3) . . ?
C4 C5 C6 120.5(3) . . ?
C45 N6 B2 133.46(19) . . ?
C45 N6 Ge2 135.15(16) . . ?
B2 N6 Ge2 91.07(13) . . ?
F5 C6 C1 122.8(2) . . ?
F5 C6 C5 115.6(2) . . ?
C1 C6 C5 121.6(2) . . ?
O1 C7 C2 116.5(2) . . ?
O1 C7 C8 120.4(3) . . ?
C2 C7 C8 123.1(2) . . ?
C7 C8 H8A 109.5 . . ?
C7 C8 H8B 109.5 . . ?
H8A C8 H8B 109.5 . . ?
C7 C8 H8C 109.5 . . ?
H8A C8 H8C 109.5 . . ?
H8B C8 H8C 109.5 . . ?
C10 C9 C14 119.6(2) . . ?
C10 C9 N1 120.0(2) . . ?
C14 C9 N1 120.4(2) . . ?
C11 C10 C9 119.0(3) . . ?
C11 C10 C15 118.4(3) . . ?
C9 C10 C15 122.6(2) . . ?
C12 C11 C10 121.2(3) . . ?
C12 C11 H11 119.4 . . ?
C10 C11 H11 119.4 . . ?
C13 C12 C11 120.0(3) . . ?
C13 C12 H12 120.0 . . ?
C11 C12 H12 120.0 . . ?
C12 C13 C14 121.6(3) . . ?
C12 C13 H13 119.2 . . ?
C14 C13 H13 119.2 . . ?
C13 C14 C9 118.6(3) . . ?
C13 C14 C16 118.4(3) . . ?
C9 C14 C16 123.0(2) . . ?
C10 C15 H15A 109.5 . . ?
C10 C15 H15B 109.5 . . ?
H15A C15 H15B 109.5 . . ?
C10 C15 H15C 109.5 . . ?
H15A C15 H15C 109.5 . . ?
H15B C15 H15C 109.5 . . ?
C17 C18 H18A 109.5 . . ?
C17 C18 H18B 109.5 . . ?
H18A C18 H18B 109.5 . . ?
C17 C18 H18C 109.5 . . ?
H18A C18 H18C 109.5 . . ?
H18B C18 H18C 109.5 . . ?
N2 C17 C18 115.8(2) . . ?
N2 C17 C19 114.1(2) . . ?
C18 C17 C19 110.3(2) . . ?
N2 C17 H17 105.2 . . ?
C18 C17 H17 105.2 . . ?
C19 C17 H17 105.2 . . ?
C14 C16 H16A 109.5 . . ?
C14 C16 H16B 109.5 . . ?
H16A C16 H16B 109.5 . . ?
C14 C16 H16C 109.5 . . ?
H16A C16 H16C 109.5 . . ?
H16B C16 H16C 109.5 . . ?
C17 C19 H19A 109.5 . . ?
C17 C19 H19B 109.5 . . ?
H19A C19 H19B 109.5 . . ?
C17 C19 H19C 109.5 . . ?
H19A C19 H19C 109.5 . . ?
H19B C19 H19C 109.5 . . ?
N2 C20 C22 115.6(2) . . ?
N2 C20 C21 114.8(2) . . ?
C22 C20 C21 109.4(2) . . ?
N2 C20 H20 105.3 . . ?
C22 C20 H20 105.3 . . ?
C21 C20 H20 105.3 . . ?
C20 C21 H21A 109.5 . . ?
C20 C21 H21B 109.5 . . ?
H21A C21 H21B 109.5 . . ?
C20 C21 H21C 109.5 . . ?
H21A C21 H21C 109.5 . . ?
H21B C21 H21C 109.5 . . ?
C20 C22 H22A 109.5 . . ?
C20 C22 H22B 109.5 . . ?
H22A C22 H22B 109.5 . . ?
C20 C22 H22C 109.5 . . ?
H22A C22 H22C 109.5 . . ?
H22B C22 H22C 109.5 . . ?
C28 C23 C24 120.2(2) . . ?
C28 C23 N3 119.57(19) . . ?
C24 C23 N3 120.2(2) . . ?
C25 C24 C23 119.0(2) . . ?
C25 C24 C29 119.9(2) . . ?
C23 C24 C29 121.1(2) . . ?
C26 C25 C24 120.9(2) . . ?
C26 C25 H25 119.6 . . ?
C24 C25 H25 119.6 . . ?
C27 C26 C25 119.8(2) . . ?
C27 C26 H26 120.1 . . ?
C25 C26 H26 120.1 . . ?
C26 C27 C28 121.2(2) . . ?
C26 C27 H27 119.4 . . ?
C28 C27 H27 119.4 . . ?
C27 C28 C23 118.7(2) . . ?
C27 C28 C30 119.7(2) . . ?
C23 C28 C30 121.6(2) . . ?
C24 C29 H29A 109.5 . . ?
C24 C29 H29B 109.5 . . ?
H29A C29 H29B 109.5 . . ?
C24 C29 H29C 109.5 . . ?
H29A C29 H29C 109.5 . . ?
H29B C29 H29C 109.5 . . ?
C28 C30 H30A 109.5 . . ?
C28 C30 H30B 109.5 . . ?
H30A C30 H30B 109.5 . . ?
C28 C30 H30C 109.5 . . ?
H30A C30 H30C 109.5 . . ?
H30B C30 H30C 109.5 . . ?
C32 C31 C36 119.9(2) . . ?
C32 C31 N4 119.4(2) . . ?
C36 C31 N4 120.7(2) . . ?
C33 C32 C31 118.6(3) . . ?
C33 C32 C37 120.5(2) . . ?
C31 C32 C37 120.8(2) . . ?
C34 C33 C32 121.7(3) . . ?
C34 C33 H33 119.2 . . ?
C32 C33 H33 119.2 . . ?
C33 C34 C35 119.6(3) . . ?
C33 C34 H34 120.2 . . ?
C35 C34 H34 120.2 . . ?
C34 C35 C36 121.2(3) . . ?
C34 C35 H35 119.4 . . ?
C36 C35 H35 119.4 . . ?
C35 C36 C31 118.7(3) . . ?
C35 C36 C38 119.1(3) . . ?
C31 C36 C38 122.1(2) . . ?
C32 C37 H37A 109.5 . . ?
C32 C37 H37B 109.5 . . ?
H37A C37 H37B 109.5 . . ?
C32 C37 H37C 109.5 . . ?
H37A C37 H37C 109.5 . . ?
H37B C37 H37C 109.5 . . ?
C36 C38 H38A 109.5 . . ?
C36 C38 H38B 109.5 . . ?
H38A C38 H38B 109.5 . . ?
C36 C38 H38C 109.5 . . ?
H38A C38 H38C 109.5 . . ?
H38B C38 H38C 109.5 . . ?
N5 C39 C41 113.2(3) . . ?
N5 C39 C40 112.7(3) . . ?
C41 C39 C40 110.0(3) . . ?
N5 C39 H39 106.8 . . ?
C41 C39 H39 106.8 . . ?
C40 C39 H39 106.8 . . ?
C39 C40 H40A 109.5 . . ?
C39 C40 H40B 109.5 . . ?
H40A C40 H40B 109.5 . . ?
C39 C40 H40C 109.5 . . ?
H40A C40 H40C 109.5 . . ?
H40B C40 H40C 109.5 . . ?
C39 C41 H41A 109.5 . . ?
C39 C41 H41B 109.5 . . ?
H41A C41 H41B 109.5 . . ?
C39 C41 H41C 109.5 . . ?
H41A C41 H41C 109.5 . . ?
H41B C41 H41C 109.5 . . ?
N5 C42 C44 112.1(3) . . ?
N5 C42 C43 117.4(3) . . ?
C44 C42 C43 111.8(3) . . ?
N5 C42 H42 104.7 . . ?
C44 C42 H42 104.7 . . ?
C43 C42 H42 104.7 . . ?
C42 C43 H43A 109.5 . . ?
C42 C43 H43B 109.5 . . ?
H43A C43 H43B 109.5 . . ?
C42 C43 H43C 109.5 . . ?
H43A C43 H43C 109.5 . . ?
H43B C43 H43C 109.5 . . ?
C42 C44 H44A 109.5 . . ?
C42 C44 H44B 109.5 . . ?
H44A C44 H44B 109.5 . . ?
C42 C44 H44C 109.5 . . ?
H44A C44 H44C 109.5 . . ?
H44B C44 H44C 109.5 . . ?
C50 C45 C46 120.5(3) . . ?
C50 C45 N6 119.1(2) . . ?
C46 C45 N6 120.4(2) . . ?
C45 C46 C47 117.6(3) . . ?
C45 C46 C51 122.7(3) . . ?
C47 C46 C51 119.7(3) . . ?
C48 C47 C46 122.1(4) . . ?
C48 C47 H47 119.0 . . ?
C46 C47 H47 119.0 . . ?
C47 C48 C49 119.9(3) . . ?
C47 C48 H48 120.0 . . ?
C49 C48 H48 120.0 . . ?
C48 C49 C50 120.9(4) . . ?
C48 C49 H49 119.6 . . ?
C50 C49 H49 119.6 . . ?
C45 C50 C49 118.9(3) . . ?
C45 C50 C52 121.2(3) . . ?
C49 C50 C52 119.9(3) . . ?
C46 C51 H51A 109.5 . . ?
C46 C51 H51B 109.5 . . ?
H51A C51 H51B 109.5 . . ?
C46 C51 H51C 109.5 . . ?
H51A C51 H51C 109.5 . . ?
H51B C51 H51C 109.5 . . ?
C50 C52 H52A 109.5 . . ?
C50 C52 H52B 109.5 . . ?
H52A C52 H52B 109.5 . . ?
C50 C52 H52C 109.5 . . ?
H52A C52 H52C 109.5 . . ?
H52B C52 H52C 109.5 . . ?
C60 C59 C64 119.7(4) . . ?
C60 C59 H59 120.1 . . ?
C64 C59 H59 120.1 . . ?
C59 C60 C61 119.3(4) . . ?
C59 C60 H60 120.4 . . ?
C61 C60 H60 120.4 . . ?
C62 C61 C60 121.3(4) . . ?
C62 C61 H61 119.3 . . ?
C60 C61 H61 119.3 . . ?
C63 C62 C61 119.0(4) . . ?
C63 C62 H62 120.5 . . ?
C61 C62 H62 120.5 . . ?
C62 C63 C64 120.1(5) . . ?
C62 C63 H63 120.0 . . ?
C64 C63 H63 120.0 . . ?
C59 C64 C63 120.6(5) . . ?
C59 C64 H64 119.7 . . ?
C63 C64 H64 119.7 . . ?
C66 C65 C67 119.2(7) . 2_557 ?
C66 C65 H65 120.4 . . ?
C67 C65 H65 120.4 2_557 . ?
C67 C66 C65 120.0(7) . . ?
C67 C66 H66 120.0 . . ?
C65 C66 H66 120.0 . . ?
C66 C67 C65 120.7(7) . 2_557 ?
C66 C67 H67 119.7 . . ?
C65 C67 H67 119.7 2_557 . ?
C54 C53 C58 118.3(4) . . ?
C54 C53 H53 120.8 . . ?
C58 C53 H53 120.8 . . ?
C53 C54 C55 120.4(4) . . ?
C53 C54 H54 119.8 . . ?
C55 C54 H54 119.8 . . ?
C56 C55 C54 120.9(4) . . ?
C56 C55 H55 119.5 . . ?
C54 C55 H55 119.5 . . ?
C55 C56 C57 119.9(4) . . ?
C55 C56 H56 120.1 . . ?
C57 C56 H56 120.1 . . ?
C56 C57 C58 119.0(4) . . ?
C56 C57 H57 120.5 . . ?
C58 C57 H57 120.5 . . ?
C53 C58 C57 121.2(5) . . ?
C53 C58 H58 119.4 . . ?
C57 C58 H58 119.4 . . ?
C65A C67A C66A 121.0(12) 2_557 . ?
C65A C67A H67A 119.5 2_557 . ?
C66A C67A H67A 119.5 . . ?
C67A C66A C65A 119.6(11) . . ?
C67A C66A H66A 120.2 . . ?
C65A C66A H66A 120.2 . . ?
C67A C65A C66A 118.6(11) 2_557 . ?
C67A C65A H65A 120.7 2_557 . ?
C66A C65A H65A 120.7 . . ?

loop_
_geom_bond_atom_site_label_1
_geom_bond_atom_site_label_2
_geom_bond_distance
_geom_bond_site_symmetry_2
_geom_bond_publ_flag
Ge1 F1 1.7752(14) . ?
Ge1 N1 1.8430(19) . ?
Ge1 C1 1.971(2) . ?
Ge1 O1 2.3679(17) . ?
Ge1 Ge2 2.4051(3) . ?
O1 C7 1.223(3) . ?
N1 C9 1.428(3) . ?
N1 B1 1.464(3) . ?
B1 N2 1.444(3) . ?
B1 N3 1.472(3) . ?
C1 C6 1.381(3) . ?
C1 C2 1.411(3) . ?
F2 C3 1.339(3) . ?
Ge2 N6 1.8500(18) . ?
Ge2 N4 1.8685(18) . ?
Ge2 N3 1.8712(18) . ?
Ge2 B2 2.382(3) . ?
N2 C17 1.476(3) . ?
N2 C20 1.477(3) . ?
B2 N5 1.422(3) . ?
B2 N6 1.466(3) . ?
B2 N4 1.477(3) . ?
C2 C3 1.389(3) . ?
C2 C7 1.490(4) . ?
N3 C23 1.446(3) . ?
F3 C4 1.338(3) . ?
C3 C4 1.377(4) . ?
N4 C31 1.427(3) . ?
F4 C5 1.337(3) . ?
C4 C5 1.362(5) . ?
N5 C42 1.473(3) . ?
N5 C39 1.494(4) . ?
F5 C6 1.331(3) . ?
C5 C6 1.388(4) . ?
N6 C45 1.420(3) . ?
C7 C8 1.494(4) . ?
C8 H8A 0.9800 . ?
C8 H8B 0.9800 . ?
C8 H8C 0.9800 . ?
C9 C10 1.410(4) . ?
C9 C14 1.412(4) . ?
C10 C11 1.398(4) . ?
C10 C15 1.502(4) . ?
C11 C12 1.371(5) . ?
C11 H11 0.9500 . ?
C12 C13 1.365(5) . ?
C12 H12 0.9500 . ?
C13 C14 1.402(4) . ?
C13 H13 0.9500 . ?
C14 C16 1.506(4) . ?
C15 H15A 0.9800 . ?
C15 H15B 0.9800 . ?
C15 H15C 0.9800 . ?
C18 C17 1.530(4) . ?
C18 H18A 0.9800 . ?
C18 H18B 0.9800 . ?
C18 H18C 0.9800 . ?
C17 C19 1.538(4) . ?
C17 H17 1.0000 . ?
C16 H16A 0.9800 . ?
C16 H16B 0.9800 . ?
C16 H16C 0.9800 . ?
C19 H19A 0.9800 . ?
C19 H19B 0.9800 . ?
C19 H19C 0.9800 . ?
C20 C22 1.526(4) . ?
C20 C21 1.534(4) . ?
C20 H20 1.0000 . ?
C21 H21A 0.9800 . ?
C21 H21B 0.9800 . ?
C21 H21C 0.9800 . ?
C22 H22A 0.9800 . ?
C22 H22B 0.9800 . ?
C22 H22C 0.9800 . ?
C23 C28 1.403(3) . ?
C23 C24 1.405(3) . ?
C24 C25 1.395(3) . ?
C24 C29 1.504(4) . ?
C25 C26 1.384(4) . ?
C25 H25 0.9500 . ?
C26 C27 1.377(4) . ?
C26 H26 0.9500 . ?
C27 C28 1.399(3) . ?
C27 H27 0.9500 . ?
C28 C30 1.499(3) . ?
C29 H29A 0.9800 . ?
C29 H29B 0.9800 . ?
C29 H29C 0.9800 . ?
C30 H30A 0.9800 . ?
C30 H30B 0.9800 . ?
C30 H30C 0.9800 . ?
C31 C32 1.403(3) . ?
C31 C36 1.407(3) . ?
C32 C33 1.399(4) . ?
C32 C37 1.499(4) . ?
C33 C34 1.363(5) . ?
C33 H33 0.9500 . ?
C34 C35 1.382(5) . ?
C34 H34 0.9500 . ?
C35 C36 1.395(4) . ?
C35 H35 0.9500 . ?
C36 C38 1.500(4) . ?
C37 H37A 0.9800 . ?
C37 H37B 0.9800 . ?
C37 H37C 0.9800 . ?
C38 H38A 0.9800 . ?
C38 H38B 0.9800 . ?
C38 H38C 0.9800 . ?
C39 C41 1.522(4) . ?
C39 C40 1.524(5) . ?
C39 H39 1.0000 . ?
C40 H40A 0.9800 . ?
C40 H40B 0.9800 . ?
C40 H40C 0.9800 . ?
C41 H41A 0.9800 . ?
C41 H41B 0.9800 . ?
C41 H41C 0.9800 . ?
C42 C44 1.501(5) . ?
C42 C43 1.519(4) . ?
C42 H42 1.0000 . ?
C43 H43A 0.9800 . ?
C43 H43B 0.9800 . ?
C43 H43C 0.9800 . ?
C44 H44A 0.9800 . ?
C44 H44B 0.9800 . ?
C44 H44C 0.9800 . ?
C45 C50 1.398(4) . ?
C45 C46 1.407(4) . ?
C46 C47 1.408(4) . ?
C46 C51 1.482(5) . ?
C47 C48 1.358(7) . ?
C47 H47 0.9500 . ?
C48 C49 1.371(7) . ?
C48 H48 0.9500 . ?
C49 C50 1.402(4) . ?
C49 H49 0.9500 . ?
C50 C52 1.503(5) . ?
C51 H51A 0.9800 . ?
C51 H51B 0.9800 . ?
C51 H51C 0.9800 . ?
C52 H52A 0.9800 . ?
C52 H52B 0.9800 . ?
C52 H52C 0.9800 . ?
C59 C60 1.376(4) . ?
C59 C64 1.377(4) . ?
C59 H59 0.9500 . ?
C60 C61 1.385(4) . ?
C60 H60 0.9500 . ?
C61 C62 1.376(4) . ?
C61 H61 0.9500 . ?
C62 C63 1.374(4) . ?
C62 H62 0.9500 . ?
C63 C64 1.385(4) . ?
C63 H63 0.9500 . ?
C64 H64 0.9500 . ?
C65 C66 1.375(8) . ?
C65 C67 1.396(11) 2_557 ?
C65 H65 0.9500 . ?
C66 C67 1.350(10) . ?
C66 H66 0.9500 . ?
C67 C65 1.396(11) 2_557 ?
C67 H67 0.9500 . ?
C53 C54 1.368(4) . ?
C53 C58 1.381(4) . ?
C53 H53 0.9500 . ?
C54 C55 1.375(4) . ?
C54 H54 0.9500 . ?
C55 C56 1.357(4) . ?
C55 H55 0.9500 . ?
C56 C57 1.374(4) . ?
C56 H56 0.9500 . ?
C57 C58 1.383(4) . ?
C57 H57 0.9500 . ?
C58 H58 0.9500 . ?
C67A C65A 1.359(17) 2_557 ?
C67A C66A 1.381(17) . ?
C67A H67A 0.9500 . ?
C66A C65A 1.380(17) . ?
C66A H66A 0.9500 . ?
C65A C67A 1.359(17) 2_557 ?
C65A H65A 0.9500 . ?
